data_4508070
loop_
_publ_author_name
'Tripathy, Debakanta'
'Ramkumar, Venkatachalam'
'Chand, Dillip K.'

_publ_section_title
;
 Toppled Molecular-Domino Sets by Self-Assembly of Self-assembly: The
 \p-Polymers
;
_journal_issue 8
_journal_name_full 'Crystal Growth &amp; Design'
_journal_page_first 3763
_journal_paper_doi 10.1021/cg400781x
_journal_volume 13
_journal_year 2013
_chemical_formula_moiety ' C56 H56 N12 Pd2, 4(N O3), O2, 18(O) '
_chemical_formula_sum 'C56 H56 N16 O32 Pd2'
_chemical_formula_weight 1677.97
_chemical_name_systematic
; 
 ? 
;
_space_group_IT_number 14
_symmetry_cell_setting monoclinic
_symmetry_space_group_name_Hall '-P 2ybc'
_symmetry_space_group_name_H-M 'P 1 21/c 1'
_atom_sites_solution_hydrogens geom
_atom_sites_solution_primary direct
_atom_sites_solution_secondary difmap
_audit_creation_method SHELXL-97
_cell_angle_alpha 90.00
_cell_angle_beta 103.48(3)
_cell_angle_gamma 90.00
_cell_formula_units_Z 2
_cell_length_a 20.461(4)
_cell_length_b 16.581(3)
_cell_length_c 11.713(2)
_cell_measurement_temperature 298(2)
_cell_volume 3864.3(13)
_computing_structure_refinement 'SHELXL-97 (Sheldrick, 2008)'
_computing_structure_solution 'SHELXS-97 (Sheldrick, 2008)'
_diffrn_ambient_temperature 298(2)
_diffrn_measured_fraction_theta_full 1.000
_diffrn_measured_fraction_theta_max 1.000
_diffrn_measurement_device_type 'Bruker APEXII CCD area detector'
_diffrn_measurement_method ' Phi and omega scan'
_diffrn_radiation_monochromator graphite
_diffrn_radiation_source 'fine-focus sealed tube'
_diffrn_radiation_type MoK\a
_diffrn_radiation_wavelength 0.71073
_diffrn_reflns_av_R_equivalents 0.0270
_diffrn_reflns_av_sigmaI/netI 0.0318
_diffrn_reflns_limit_h_max 23
_diffrn_reflns_limit_h_min -24
_diffrn_reflns_limit_k_max 19
_diffrn_reflns_limit_k_min -19
_diffrn_reflns_limit_l_max 13
_diffrn_reflns_limit_l_min -13
_diffrn_reflns_number 24030
_diffrn_reflns_theta_full 25.00
_diffrn_reflns_theta_max 25.00
_diffrn_reflns_theta_min 1.60
_exptl_absorpt_coefficient_mu 0.556
_exptl_absorpt_correction_T_max 0.9465
_exptl_absorpt_correction_T_min 0.8291
_exptl_absorpt_correction_type multi-scan
_exptl_absorpt_process_details 'SADABS (Bruker,2004)'
_exptl_crystal_colour colourless
_exptl_crystal_density_diffrn 1.442
_exptl_crystal_density_method 'not measured'
_exptl_crystal_description Block
_exptl_crystal_F_000 1704
_exptl_crystal_size_max 0.35
_exptl_crystal_size_mid 0.25
_exptl_crystal_size_min 0.10
_refine_diff_density_max 1.033
_refine_diff_density_min -0.654
_refine_diff_density_rms 0.090
_refine_ls_extinction_method none
_refine_ls_goodness_of_fit_ref 1.097
_refine_ls_hydrogen_treatment mixed
_refine_ls_matrix_type full
_refine_ls_number_parameters 478
_refine_ls_number_reflns 6790
_refine_ls_number_restraints 6
_refine_ls_restrained_S_all 1.108
_refine_ls_R_factor_all 0.0672
_refine_ls_R_factor_gt 0.0479
_refine_ls_shift/su_max 0.029
_refine_ls_shift/su_mean 0.067
_refine_ls_structure_factor_coef Fsqd
_refine_ls_weighting_details 'calc w=1/[\s^2^(Fo^2^)+(0.0868P)^2^+3.2077P] where P=(Fo^2^+2Fc^2^)/3'
_refine_ls_weighting_scheme calc
_refine_ls_wR_factor_gt 0.1359
_refine_ls_wR_factor_ref 0.1517
_reflns_number_gt 5224
_reflns_number_total 6790
_reflns_threshold_expression >2sigma(I)
_cod_data_source_file cg400781x_si_003.cif
_cod_data_source_block 304
_cod_original_cell_volume 3864.4(13)
_cod_original_sg_symbol_H-M 'P 21/c'
_cod_original_formula_sum '     C56 H56 N16 O32 Pd2 '
_cod_database_code 4508070

loop_
_symmetry_equiv_pos_as_xyz
'x, y, z'
'-x, y+1/2, -z+1/2'
'-x, -y, -z'
'x, -y-1/2, z-1/2'

loop_
_atom_site_label
_atom_site_type_symbol
_atom_site_fract_x
_atom_site_fract_y
_atom_site_fract_z
_atom_site_U_iso_or_equiv
_atom_site_adp_type
_atom_site_occupancy
_atom_site_symmetry_multiplicity
_atom_site_calc_flag
_atom_site_refinement_flags
C1 C 0.6433(3) 1.0217(3) -0.0935(4) 0.0616(14) Uani 1 1 d .
H1 H 0.6836 1.0500 -0.0758 0.074 Uiso 1 1 calc R
C2 C 0.6029(4) 1.0258(4) -0.2093(5) 0.0748(17) Uani 1 1 d .
H2 H 0.6164 1.0559 -0.2667 0.090 Uiso 1 1 calc R
C3 C 0.5441(3) 0.9847(4) -0.2343(4) 0.0722(17) Uani 1 1 d .
H3 H 0.5168 0.9873 -0.3097 0.087 Uiso 1 1 calc R
C4 C 0.5232(2) 0.9374(3) -0.1473(4) 0.0572(13) Uani 1 1 d .
C5 C 0.4635(3) 0.8903(4) -0.1656(5) 0.0680(16) Uani 1 1 d .
H5 H 0.4344 0.8899 -0.2395 0.082 Uiso 1 1 calc R
C6 C 0.4480(3) 0.8463(4) -0.0787(5) 0.0694(16) Uani 1 1 d .
H6 H 0.4086 0.8160 -0.0938 0.083 Uiso 1 1 calc R
C7 C 0.4914(2) 0.8456(3) 0.0362(5) 0.0567(13) Uani 1 1 d .
C8 C 0.4786(3) 0.8017(3) 0.1319(6) 0.0693(15) Uani 1 1 d .
H8 H 0.4404 0.7696 0.1219 0.083 Uiso 1 1 calc R
C9 C 0.5225(3) 0.8065(3) 0.2395(5) 0.0700(15) Uani 1 1 d .
H9 H 0.5133 0.7793 0.3034 0.084 Uiso 1 1 calc R
C10 C 0.5814(2) 0.8528(3) 0.2532(4) 0.0548(12) Uani 1 1 d .
H10 H 0.6118 0.8541 0.3259 0.066 Uiso 1 1 calc R
C11 C 0.5502(2) 0.8914(3) 0.0565(4) 0.0430(10) Uani 1 1 d .
C12 C 0.5666(2) 0.9372(3) -0.0348(4) 0.0463(11) Uani 1 1 d .
C13 C 0.7069(3) 0.9880(3) 0.4155(4) 0.0612(14) Uani 1 1 d .
H13 H 0.6756 1.0293 0.3955 0.073 Uiso 1 1 calc R
C14 C 0.7362(3) 0.9753(3) 0.5303(4) 0.0610(14) Uani 1 1 d .
H14 H 0.7252 1.0086 0.5869 0.073 Uiso 1 1 calc R
C15 C 0.7818(2) 0.9140(3) 0.5647(4) 0.0437(10) Uani 1 1 d .
C16 C 0.7975(3) 0.8686(3) 0.4761(4) 0.0556(12) Uani 1 1 d .
H16 H 0.8288 0.8270 0.4945 0.067 Uiso 1 1 calc R
C17 C 0.7670(3) 0.8846(3) 0.3603(4) 0.0530(12) Uani 1 1 d .
H17 H 0.7784 0.8536 0.3017 0.064 Uiso 1 1 calc R
C18 C 0.8099(2) 0.8988(3) 0.6941(4) 0.0527(11) Uani 1 1 d .
H18A H 0.8134 0.9501 0.7350 0.063 Uiso 1 1 calc R
H18B H 0.7781 0.8658 0.7231 0.063 Uiso 1 1 calc R
C19 C 0.8928(2) 0.8421(3) 0.8514(4) 0.0501(11) Uani 1 1 d .
H19A H 0.8593 0.8062 0.8701 0.060 Uiso 1 1 calc R
H19B H 0.8921 0.8920 0.8944 0.060 Uiso 1 1 calc R
C20 C 0.9614(2) 0.8036(3) 0.8891(4) 0.0525(12) Uani 1 1 d .
H20A H 0.9715 0.7932 0.9729 0.063 Uiso 1 1 calc R
H20B H 0.9615 0.7524 0.8490 0.063 Uiso 1 1 calc R
C21 C 0.9964(2) 0.8727(3) 0.7345(4) 0.0533(12) Uani 1 1 d .
H21A H 0.9962 0.8223 0.6924 0.064 Uiso 1 1 calc R
H21B H 1.0302 0.9075 0.7147 0.064 Uiso 1 1 calc R
C22 C 0.9286(2) 0.9121(3) 0.6981(4) 0.0506(11) Uani 1 1 d .
H22A H 0.9291 0.9628 0.7395 0.061 Uiso 1 1 calc R
H22B H 0.9187 0.9235 0.6146 0.061 Uiso 1 1 calc R
C23 C 1.0796(2) 0.8178(3) 0.8982(5) 0.0621(13) Uani 1 1 d .
H23A H 1.0794 0.7685 0.8535 0.075 Uiso 1 1 calc R
H23B H 1.0873 0.8033 0.9804 0.075 Uiso 1 1 calc R
C24 C 1.1364(2) 0.8710(3) 0.8810(4) 0.0522(12) Uani 1 1 d .
C25 C 1.1838(3) 0.8434(3) 0.8221(5) 0.0719(16) Uani 1 1 d .
H25 H 1.1799 0.7919 0.7897 0.086 Uiso 1 1 calc R
C26 C 1.1458(3) 0.9473(3) 0.9268(6) 0.0720(16) Uani 1 1 d .
H26 H 1.1158 0.9681 0.9680 0.086 Uiso 1 1 calc R
C27 C 0.8007(3) 1.0066(3) 0.0878(5) 0.0631(14) Uani 1 1 d .
H27 H 0.7961 0.9547 0.0569 0.076 Uiso 1 1 calc R
C28 C 0.7632(3) 1.1071(3) 0.1883(5) 0.0650(14) Uani 1 1 d .
H28 H 0.7320 1.1265 0.2278 0.078 Uiso 1 1 calc R
N1 N 0.62581(18) 0.9792(2) -0.0091(3) 0.0443(9) Uani 1 1 d .
N2 N 0.59460(17) 0.8951(2) 0.1636(3) 0.0415(8) Uani 1 1 d .
N3 N 0.72172(18) 0.9432(2) 0.3300(3) 0.0425(8) Uani 1 1 d .
N4 N 0.75546(19) 1.0329(2) 0.1439(3) 0.0443(9) Uani 1 1 d .
N5 N 0.87568(17) 0.8592(2) 0.7242(3) 0.0419(8) Uani 1 1 d .
N6 N 1.01325(19) 0.8571(2) 0.8612(3) 0.0493(9) Uani 1 1 d .
N7 N 0.7023(3) 0.8055(3) 0.9784(5) 0.0645(12) Uani 1 1 d .
O1 O 0.7230(2) 0.8005(3) 1.0852(4) 0.0926(13) Uani 1 1 d .
O2 O 0.6476(3) 0.7793(3) 0.9314(5) 0.1090(16) Uani 1 1 d .
O3 O 0.7366(3) 0.8397(3) 0.9202(5) 0.1161(18) Uani 1 1 d .
O5 O 0.6414(3) 0.8238(3) 0.6673(4) 0.1048(15) Uani 1 1 d .
O13 O 0.4419(3) 0.0881(4) 0.5010(4) 0.1180(19) Uani 1 1 d .
O14 O 0.0247(5) 0.0968(5) 0.7935(8) 0.222(5) Uani 1 1 d .
O11 O 0.1263(5) 0.6280(5) 0.7375(10) 0.219(4) Uani 1 1 d .
O12 O 0.5734(3) 0.0809(4) 0.4895(5) 0.1232(19) Uani 1 1 d .
O6 O 0.0107(8) 0.9750(9) 0.0455(11) 0.235(6) Uani 1 1 d .
O4 O 0.8699(2) 0.6986(3) 0.6358(4) 0.0959(14) Uani 1 1 d .
Pd1 Pd 0.676237(15) 0.963531(19) 0.15954(3) 0.03922(14) Uani 1 1 d .
O18 O 0.7410(7) 0.1600(8) 0.8168(11) 0.325(10) Uani 1 1 d D
O7 O 0.0025(13) 0.0708(8) 0.5582(11) 0.469(16) Uani 1 1 d .
O9 O 0.1366(9) 0.6088(10) -0.0176(14) 0.400(13) Uani 1 1 d .
O10 O 0.6731(5) 0.1869(6) 0.5670(12) 0.250(6) Uani 1 1 d .
N8 N 0.7346(7) 0.2345(8) 0.8371(14) 1.57(15) Uani 1 1 d D
O17 O 0.7621(13) 0.2635(13) 0.9370(14) 0.56(2) Uani 1 1 d D
O16 O 0.6750(7) 0.2542(14) 0.840(2) 0.60(3) Uani 1 1 d D

loop_
_atom_site_aniso_label
_atom_site_aniso_U_11
_atom_site_aniso_U_22
_atom_site_aniso_U_33
_atom_site_aniso_U_23
_atom_site_aniso_U_13
_atom_site_aniso_U_12
C1 0.064(3) 0.075(4) 0.046(3) 0.010(2) 0.012(2) 0.012(3)
C2 0.092(5) 0.092(4) 0.038(3) 0.012(3) 0.012(3) 0.023(4)
C3 0.077(4) 0.099(4) 0.034(3) -0.003(3) -0.001(3) 0.034(3)
C4 0.052(3) 0.070(3) 0.043(3) -0.018(2) -0.003(2) 0.023(2)
C5 0.050(3) 0.086(4) 0.055(3) -0.027(3) -0.013(2) 0.020(3)
C6 0.041(3) 0.072(4) 0.084(4) -0.029(3) -0.007(3) 0.005(2)
C7 0.043(3) 0.054(3) 0.070(3) -0.015(2) 0.008(2) 0.005(2)
C8 0.050(3) 0.059(3) 0.100(5) -0.007(3) 0.019(3) -0.012(2)
C9 0.066(3) 0.066(3) 0.081(4) 0.015(3) 0.023(3) -0.008(3)
C10 0.051(3) 0.059(3) 0.053(3) 0.009(2) 0.009(2) -0.002(2)
C11 0.036(2) 0.046(2) 0.045(2) -0.0066(19) 0.0048(18) 0.0102(19)
C12 0.043(3) 0.054(3) 0.038(2) -0.006(2) 0.0023(19) 0.016(2)
C13 0.062(3) 0.075(3) 0.045(3) -0.003(2) 0.008(2) 0.024(3)
C14 0.065(3) 0.077(4) 0.039(3) -0.008(2) 0.009(2) 0.018(3)
C15 0.041(2) 0.052(3) 0.036(2) -0.0017(19) 0.0060(18) -0.006(2)
C16 0.062(3) 0.059(3) 0.040(2) -0.001(2) 0.000(2) 0.014(2)
C17 0.066(3) 0.053(3) 0.036(2) -0.004(2) 0.005(2) 0.010(2)
C18 0.051(3) 0.072(3) 0.034(2) -0.003(2) 0.0093(19) -0.002(2)
C19 0.049(3) 0.067(3) 0.032(2) 0.008(2) 0.0046(19) -0.012(2)
C20 0.053(3) 0.061(3) 0.040(2) 0.014(2) 0.002(2) -0.014(2)
C21 0.050(3) 0.065(3) 0.045(2) 0.009(2) 0.012(2) -0.016(2)
C22 0.050(3) 0.059(3) 0.040(2) 0.011(2) 0.005(2) -0.012(2)
C23 0.052(3) 0.061(3) 0.071(3) 0.015(3) 0.008(2) -0.006(2)
C24 0.043(3) 0.050(3) 0.059(3) 0.006(2) 0.002(2) -0.001(2)
C25 0.070(4) 0.057(3) 0.095(4) -0.020(3) 0.032(3) -0.011(3)
C26 0.052(3) 0.058(3) 0.113(5) -0.012(3) 0.033(3) -0.002(2)
C27 0.051(3) 0.047(3) 0.096(4) -0.012(3) 0.028(3) -0.001(2)
C28 0.067(3) 0.058(3) 0.079(4) -0.012(3) 0.036(3) -0.003(3)
N1 0.042(2) 0.056(2) 0.0329(18) 0.0042(16) 0.0065(15) 0.0094(17)
N2 0.0351(18) 0.047(2) 0.0407(19) 0.0019(16) 0.0045(15) 0.0029(16)
N3 0.0383(19) 0.049(2) 0.0370(19) 0.0031(16) 0.0025(15) -0.0003(16)
N4 0.042(2) 0.048(2) 0.042(2) 0.0009(16) 0.0082(16) -0.0014(16)
N5 0.042(2) 0.054(2) 0.0281(17) 0.0041(15) 0.0046(14) -0.0084(16)
N6 0.045(2) 0.053(2) 0.046(2) 0.0089(17) 0.0025(17) -0.0093(17)
N7 0.067(3) 0.054(3) 0.076(3) -0.016(2) 0.024(3) 0.007(2)
O1 0.104(3) 0.110(3) 0.061(3) -0.015(2) 0.013(2) 0.019(3)
O2 0.078(3) 0.107(4) 0.130(4) -0.040(3) -0.001(3) -0.004(3)
O3 0.142(5) 0.112(4) 0.117(4) -0.007(3) 0.075(4) -0.023(4)
O5 0.111(4) 0.114(4) 0.093(3) 0.010(3) 0.033(3) 0.011(3)
O13 0.119(4) 0.153(5) 0.078(3) -0.012(3) 0.016(3) 0.038(4)
O14 0.237(10) 0.131(6) 0.225(9) 0.017(6) -0.093(7) -0.068(6)
O11 0.198(9) 0.157(7) 0.294(12) -0.031(7) 0.041(8) -0.026(6)
O12 0.110(4) 0.149(5) 0.105(4) 0.008(4) 0.013(3) 0.023(4)
O6 0.211(12) 0.275(19) 0.222(16) -0.035(10) 0.057(13) -0.035(11)
O4 0.099(3) 0.073(3) 0.097(3) -0.018(2) -0.014(3) 0.010(2)
Pd1 0.0366(2) 0.0462(2) 0.0326(2) 0.00256(13) 0.00353(13) 0.00222(14)
O18 0.223(12) 0.43(2) 0.294(15) 0.235(15) -0.003(11) -0.125(13)
O7 1.04(5) 0.247(11) 0.243(12) -0.077(10) 0.39(2) -0.30(2)
O9 0.40(2) 0.341(19) 0.36(2) -0.135(15) -0.107(16) 0.227(17)
O10 0.198(10) 0.173(8) 0.338(16) -0.058(9) -0.022(10) 0.008(7)
N8 0.69(9) 2.0(2) 1.74(18) 1.7(2) -0.28(11) -0.40(12)
O17 0.77(5) 0.64(4) 0.192(14) 0.08(2) -0.04(2) 0.35(4)
O16 0.156(12) 0.95(7) 0.72(5) 0.35(5) 0.17(2) -0.05(2)

loop_
_atom_type_symbol
_atom_type_description
_atom_type_scat_dispersion_real
_atom_type_scat_dispersion_imag
_atom_type_scat_source
C C 0.0033 0.0016 'International Tables Vol C Tables 4.2.6.8 and 6.1.1.4'
H H 0.0000 0.0000 'International Tables Vol C Tables 4.2.6.8 and 6.1.1.4'
N N 0.0061 0.0033 'International Tables Vol C Tables 4.2.6.8 and 6.1.1.4'
O O 0.0106 0.0060 'International Tables Vol C Tables 4.2.6.8 and 6.1.1.4'
Pd Pd -0.9988 1.0072 'International Tables Vol C Tables 4.2.6.8 and 6.1.1.4'

loop_
_geom_angle_atom_site_label_1
_geom_angle_atom_site_label_2
_geom_angle_atom_site_label_3
_geom_angle
_geom_angle_site_symmetry_1
_geom_angle_site_symmetry_3
N1 C1 C2 122.7(6) . .
N1 C1 H1 118.7 . .
C2 C1 H1 118.6 . .
C3 C2 C1 118.3(6) . .
C3 C2 H2 120.9 . .
C1 C2 H2 120.9 . .
C2 C3 C4 121.4(5) . .
C2 C3 H3 119.3 . .
C4 C3 H3 119.3 . .
C12 C4 C5 118.2(5) . .
C12 C4 C3 116.1(5) . .
C5 C4 C3 125.7(5) . .
C6 C5 C4 121.9(5) . .
C6 C5 H5 119.0 . .
C4 C5 H5 119.1 . .
C5 C6 C7 120.6(5) . .
C5 C6 H6 119.7 . .
C7 C6 H6 119.7 . .
C11 C7 C8 117.2(5) . .
C11 C7 C6 118.6(5) . .
C8 C7 C6 124.1(5) . .
C9 C8 C7 119.9(5) . .
C9 C8 H8 120.1 . .
C7 C8 H8 120.1 . .
C8 C9 C10 119.8(5) . .
C8 C9 H9 120.1 . .
C10 C9 H9 120.1 . .
N2 C10 C9 121.3(5) . .
N2 C10 H10 119.4 . .
C9 C10 H10 119.4 . .
N2 C11 C7 122.9(4) . .
N2 C11 C12 116.4(4) . .
C7 C11 C12 120.7(4) . .
N1 C12 C4 122.6(5) . .
N1 C12 C11 117.4(4) . .
C4 C12 C11 120.0(5) . .
N3 C13 C14 122.2(5) . .
N3 C13 H13 118.9 . .
C14 C13 H13 118.9 . .
C13 C14 C15 121.2(5) . .
C13 C14 H14 119.4 . .
C15 C14 H14 119.4 . .
C14 C15 C16 116.4(4) . .
C14 C15 C18 119.3(4) . .
C16 C15 C18 124.2(4) . .
C15 C16 C17 120.1(4) . .
C15 C16 H16 119.9 . .
C17 C16 H16 119.9 . .
N3 C17 C16 122.0(4) . .
N3 C17 H17 119.0 . .
C16 C17 H17 119.0 . .
N5 C18 C15 115.4(4) . .
N5 C18 H18A 108.4 . .
C15 C18 H18A 108.4 . .
N5 C18 H18B 108.4 . .
C15 C18 H18B 108.4 . .
H18A C18 H18B 107.5 . .
N5 C19 C20 111.2(4) . .
N5 C19 H19A 109.4 . .
C20 C19 H19A 109.4 . .
N5 C19 H19B 109.4 . .
C20 C19 H19B 109.4 . .
H19A C19 H19B 108.0 . .
N6 C20 C19 110.4(4) . .
N6 C20 H20A 109.6 . .
C19 C20 H20A 109.6 . .
N6 C20 H20B 109.6 . .
C19 C20 H20B 109.6 . .
H20A C20 H20B 108.1 . .
N6 C21 C22 110.3(4) . .
N6 C21 H21A 109.6 . .
C22 C21 H21A 109.6 . .
N6 C21 H21B 109.6 . .
C22 C21 H21B 109.6 . .
H21A C21 H21B 108.1 . .
N5 C22 C21 110.8(4) . .
N5 C22 H22A 109.5 . .
C21 C22 H22A 109.5 . .
N5 C22 H22B 109.5 . .
C21 C22 H22B 109.5 . .
H22A C22 H22B 108.1 . .
N6 C23 C24 112.8(4) . .
N6 C23 H23A 109.0 . .
C24 C23 H23A 109.0 . .
N6 C23 H23B 109.0 . .
C24 C23 H23B 109.0 . .
H23A C23 H23B 107.8 . .
C26 C24 C25 116.7(5) . .
C26 C24 C23 121.9(5) . .
C25 C24 C23 121.4(5) . .
C28 C25 C24 119.8(5) 3_776 .
C28 C25 H25 120.1 3_776 .
C24 C25 H25 120.1 . .
C24 C26 C27 120.4(5) . 3_776
C24 C26 H26 119.8 . .
C27 C26 H26 119.8 3_776 .
N4 C27 C26 123.1(5) . 3_776
N4 C27 H27 118.5 . .
C26 C27 H27 118.5 3_776 .
N4 C28 C25 122.5(5) . 3_776
N4 C28 H28 118.8 . .
C25 C28 H28 118.8 3_776 .
C1 N1 C12 118.9(4) . .
C1 N1 Pd1 129.1(3) . .
C12 N1 Pd1 112.0(3) . .
C10 N2 C11 118.8(4) . .
C10 N2 Pd1 128.9(3) . .
C11 N2 Pd1 112.2(3) . .
C17 N3 C13 118.1(4) . .
C17 N3 Pd1 121.0(3) . .
C13 N3 Pd1 120.9(3) . .
C27 N4 C28 117.6(4) . .
C27 N4 Pd1 121.5(3) . .
C28 N4 Pd1 120.9(3) . .
C18 N5 C19 108.5(3) . .
C18 N5 C22 111.1(4) . .
C19 N5 C22 108.1(3) . .
C21 N6 C23 110.9(4) . .
C21 N6 C20 108.6(3) . .
C23 N6 C20 109.2(4) . .
O2 N7 O3 120.1(6) . .
O2 N7 O1 120.3(6) . .
O3 N7 O1 119.5(6) . .
N1 Pd1 N3 176.24(14) . .
N1 Pd1 N2 81.90(15) . .
N3 Pd1 N2 94.34(14) . .
N1 Pd1 N4 94.33(15) . .
N3 Pd1 N4 89.43(15) . .
N2 Pd1 N4 176.21(14) . .
O17 N8 O18 119.9(15) . .
O17 N8 O16 95.7(12) . .
O18 N8 O16 113.4(16) . .

loop_
_geom_bond_atom_site_label_1
_geom_bond_atom_site_label_2
_geom_bond_distance
_geom_bond_site_symmetry_2
C1 N1 1.329(6) .
C1 C2 1.416(7) .
C1 H1 0.9300 .
C2 C3 1.352(9) .
C2 H2 0.9300 .
C3 C4 1.430(8) .
C3 H3 0.9300 .
C4 C12 1.407(6) .
C4 C5 1.422(8) .
C5 C6 1.349(9) .
C5 H5 0.9300 .
C6 C7 1.430(7) .
C6 H6 0.9300 .
C7 C11 1.394(6) .
C7 C8 1.412(8) .
C8 C9 1.369(8) .
C8 H8 0.9300 .
C9 C10 1.407(7) .
C9 H9 0.9300 .
C10 N2 1.342(6) .
C10 H10 0.9300 .
C11 N2 1.368(5) .
C11 C12 1.415(6) .
C12 N1 1.369(6) .
C13 N3 1.337(6) .
C13 C14 1.355(7) .
C13 H13 0.9300 .
C14 C15 1.376(7) .
C14 H14 0.9300 .
C15 C16 1.379(6) .
C15 C18 1.512(6) .
C16 C17 1.380(6) .
C16 H16 0.9300 .
C17 N3 1.333(6) .
C17 H17 0.9300 .
C18 N5 1.465(6) .
C18 H18A 0.9700 .
C18 H18B 0.9700 .
C19 N5 1.476(5) .
C19 C20 1.512(7) .
C19 H19A 0.9700 .
C19 H19B 0.9700 .
C20 N6 1.477(6) .
C20 H20A 0.9700 .
C20 H20B 0.9700 .
C21 N6 1.466(6) .
C21 C22 1.503(7) .
C21 H21A 0.9700 .
C21 H21B 0.9700 .
C22 N5 1.480(5) .
C22 H22A 0.9700 .
C22 H22B 0.9700 .
C23 N6 1.477(6) .
C23 C24 1.509(7) .
C23 H23A 0.9700 .
C23 H23B 0.9700 .
C24 C26 1.370(7) .
C24 C25 1.391(7) .
C25 C28 1.388(7) 3_776
C25 H25 0.9300 .
C26 C27 1.378(7) 3_776
C26 H26 0.9300 .
C27 N4 1.328(6) .
C27 C26 1.378(7) 3_776
C27 H27 0.9300 .
C28 N4 1.332(6) .
C28 C25 1.388(7) 3_776
C28 H28 0.9300 .
N1 Pd1 2.020(3) .
N2 Pd1 2.029(3) .
N3 Pd1 2.025(3) .
N4 Pd1 2.030(4) .
N7 O2 1.208(6) .
N7 O3 1.225(6) .
N7 O1 1.225(6) .
O6 O6 1.34(2) 3_575
O18 N8 1.270(2) .
N8 O17 1.270(2) .
N8 O16 1.271(2) .

loop_
_geom_torsion_atom_site_label_1
_geom_torsion_atom_site_label_2
_geom_torsion_atom_site_label_3
_geom_torsion_atom_site_label_4
_geom_torsion
_geom_torsion_site_symmetry_1
_geom_torsion_site_symmetry_4
N1 C1 C2 C3 0.2(8) . .
C1 C2 C3 C4 -0.8(8) . .
C2 C3 C4 C12 0.9(8) . .
C2 C3 C4 C5 -178.1(5) . .
C12 C4 C5 C6 0.0(7) . .
C3 C4 C5 C6 179.0(5) . .
C4 C5 C6 C7 0.2(8) . .
C5 C6 C7 C11 -0.1(7) . .
C5 C6 C7 C8 179.5(5) . .
C11 C7 C8 C9 1.2(8) . .
C6 C7 C8 C9 -178.4(5) . .
C7 C8 C9 C10 -2.4(9) . .
C8 C9 C10 N2 2.5(8) . .
C8 C7 C11 N2 -0.1(7) . .
C6 C7 C11 N2 179.5(4) . .
C8 C7 C11 C12 -179.9(4) . .
C6 C7 C11 C12 -0.3(7) . .
C5 C4 C12 N1 178.7(4) . .
C3 C4 C12 N1 -0.4(7) . .
C5 C4 C12 C11 -0.3(6) . .
C3 C4 C12 C11 -179.4(4) . .
N2 C11 C12 N1 1.6(6) . .
C7 C11 C12 N1 -178.6(4) . .
N2 C11 C12 C4 -179.3(4) . .
C7 C11 C12 C4 0.5(6) . .
N3 C13 C14 C15 -1.4(9) . .
C13 C14 C15 C16 2.1(8) . .
C13 C14 C15 C18 -176.2(5) . .
C14 C15 C16 C17 -1.2(7) . .
C18 C15 C16 C17 177.0(5) . .
C15 C16 C17 N3 -0.4(8) . .
C14 C15 C18 N5 -155.1(5) . .
C16 C15 C18 N5 26.7(7) . .
N5 C19 C20 N6 58.9(5) . .
N6 C21 C22 N5 -60.9(5) . .
N6 C23 C24 C26 53.8(7) . .
N6 C23 C24 C25 -129.1(5) . .
C26 C24 C25 C28 -0.4(8) . 3_776
C23 C24 C25 C28 -177.6(5) . 3_776
C25 C24 C26 C27 1.0(9) . 3_776
C23 C24 C26 C27 178.2(5) . 3_776
C2 C1 N1 C12 0.3(7) . .
C2 C1 N1 Pd1 178.7(4) . .
C4 C12 N1 C1 -0.2(7) . .
C11 C12 N1 C1 178.9(4) . .
C4 C12 N1 Pd1 -178.8(3) . .
C11 C12 N1 Pd1 0.2(5) . .
C9 C10 N2 C11 -1.3(7) . .
C9 C10 N2 Pd1 -178.3(4) . .
C7 C11 N2 C10 0.1(6) . .
C12 C11 N2 C10 180.0(4) . .
C7 C11 N2 Pd1 177.6(3) . .
C12 C11 N2 Pd1 -2.6(5) . .
C16 C17 N3 C13 1.2(7) . .
C16 C17 N3 Pd1 -178.5(4) . .
C14 C13 N3 C17 -0.3(8) . .
C14 C13 N3 Pd1 179.4(4) . .
C26 C27 N4 C28 -0.5(8) 3_776 .
C26 C27 N4 Pd1 178.5(5) 3_776 .
C25 C28 N4 C27 -0.1(8) 3_776 .
C25 C28 N4 Pd1 -179.1(4) 3_776 .
C15 C18 N5 C19 -174.8(4) . .
C15 C18 N5 C22 66.5(5) . .
C20 C19 N5 C18 -178.1(4) . .
C20 C19 N5 C22 -57.5(5) . .
C21 C22 N5 C18 177.3(4) . .
C21 C22 N5 C19 58.4(5) . .
C22 C21 N6 C23 179.6(4) . .
C22 C21 N6 C20 59.6(5) . .
C24 C23 N6 C21 64.5(5) . .
C24 C23 N6 C20 -175.8(4) . .
C19 C20 N6 C21 -58.6(5) . .
C19 C20 N6 C23 -179.6(4) . .
C1 N1 Pd1 N3 180(100) . .
C12 N1 Pd1 N3 -2(2) . .
C1 N1 Pd1 N2 -179.7(4) . .
C12 N1 Pd1 N2 -1.3(3) . .
C1 N1 Pd1 N4 -0.1(4) . .
C12 N1 Pd1 N4 178.4(3) . .
C17 N3 Pd1 N1 95(2) . .
C13 N3 Pd1 N1 -85(2) . .
C17 N3 Pd1 N2 94.9(4) . .
C13 N3 Pd1 N2 -84.9(4) . .
C17 N3 Pd1 N4 -84.8(4) . .
C13 N3 Pd1 N4 95.5(4) . .
C10 N2 Pd1 N1 179.2(4) . .
C11 N2 Pd1 N1 2.1(3) . .
C10 N2 Pd1 N3 -0.8(4) . .
C11 N2 Pd1 N3 -177.9(3) . .
C10 N2 Pd1 N4 173(2) . .
C11 N2 Pd1 N4 -4(2) . .
C27 N4 Pd1 N1 -74.7(4) . .
C28 N4 Pd1 N1 104.3(4) . .
C27 N4 Pd1 N3 105.3(4) . .
C28 N4 Pd1 N3 -75.7(4) . .
C27 N4 Pd1 N2 -69(2) . .
C28 N4 Pd1 N2 110(2) . .
